data_1537594
loop_
_publ_author_name
'Loye, O.'
'Laruelle, P.'
'Harari, A.'

_publ_section_title
;
 Structure cristalline de la forme de basse temperature de l'oxyde double
 Th Ti2 O6
;
_journal_name_full
;
Comptes Rendus Hebdomadaires des Seances de l'Academie des Sciences, Serie C, 
Sciences Chimiques (1966-)
;
_journal_page_first 454
_journal_page_last 456
_journal_volume 266
_journal_year 1968
_chemical_formula_sum 'O6 Th Ti2'
_chemical_name_systematic 'Th Ti2 O6'
_space_group_IT_number 15
_symmetry_space_group_name_Hall '-C 2yc'
_symmetry_space_group_name_H-M 'C 1 2/c 1'
_cell_angle_alpha 90
_cell_angle_beta 115.25
_cell_angle_gamma 90
_cell_formula_units_Z 4
_cell_length_a 10.808
_cell_length_b 8.58
_cell_length_c 5.196
_cell_volume 435.802
_citation_journal_id_ASTM CHDCAQ
_cod_data_source_file Loye_CHDCAQ_1968_1615.cif
_cod_data_source_block O6Th1Ti2
_cod_original_cell_volume 435.8016
_cod_original_formula_sum 'O6 Th1 Ti2'
_cod_database_code 1537594

loop_
_symmetry_equiv_pos_as_xyz
x,y,z
-x,y,-z+1/2
-x,-y,-z
x,-y,z-1/2
x+1/2,y+1/2,z
-x+1/2,y+1/2,-z+1/2
-x+1/2,-y+1/2,-z
x+1/2,-y+1/2,z-1/2

loop_
_atom_site_label
_atom_site_type_symbol
_atom_site_fract_x
_atom_site_fract_y
_atom_site_fract_z
_atom_site_occupancy
_atom_site_U_iso_or_equiv
O1 O-2 0.139 0.589 0.028 1 0.0
O2 O-2 0.139 0.256 0.03 1 0.0
Th1 Th+4 0 0.191 0.25 1 0.0
O3 O-2 0.136 0.957 0.151 1 0.0
Ti1 Ti+4 0.23 0.417 0.94 1 0.0
